data_1529774
loop_
_publ_author_name
'Cordfunke, E.H.P.'
'van Vlaanderen, P.'
'Loopstra, B.O.'
'Goubitz, K.'

_publ_section_title
;
 Pentauranium(V) Chloride Dodecaoxide U5 O12 Cl
;
_journal_name_full 'Journal of Solid State Chemistry'
_journal_page_first 166
_journal_page_last 170
_journal_volume 56
_journal_year 1985
_chemical_formula_sum 'Cl O12 U5'
_chemical_name_systematic 'U5 O12 Cl'
_space_group_IT_number 51
_symmetry_space_group_name_Hall '-P 2 2b'
_symmetry_space_group_name_H-M 'P b m m'
_cell_angle_alpha 90
_cell_angle_beta 90
_cell_angle_gamma 90
_cell_formula_units_Z 2
_cell_length_a 7.111
_cell_length_b 19.625
_cell_length_c 4.13
_cell_volume 576.355
_citation_journal_id_ASTM JSSCBI
_cod_data_source_file Cordfunke_JSSCBI_1985_1167.cif
_cod_data_source_block Cl1O12U5
_cod_original_cell_volume 576.3555
_cod_original_sg_symbol_Hall '-P 2a 2a (z,x,y)'
_cod_original_formula_sum 'Cl1 O12 U5'
_cod_database_code 1529774

loop_
_symmetry_equiv_pos_as_xyz
x,y,z
x,-y+1/2,-z
-x,y+1/2,-z
-x,-y,z
-x,-y,-z
-x,y-1/2,z
x,-y-1/2,z
x,y,-z

loop_
_atom_site_label
_atom_site_type_symbol
_atom_site_fract_x
_atom_site_fract_y
_atom_site_fract_z
_atom_site_occupancy
_atom_site_U_iso_or_equiv
Cl1 Cl-1 0 0 0 0.5 0.0
O2 O-2 0.627 0.454 0 1 0.0
U3 U+5 0.2116 0.6457 0 1 0.0
U2 U+5 0.3296 0.0686 0 1 0.0
U1 U+5 0.2339 0.25 0 1 0.0
O3 O-2 0.096 0.356 0 1 0.0
O6 O-2 0.321 0.071 0.5 1 0.0
Cl2 Cl-1 0 0 0.203 0.25 0.0
O4 O-2 0.877 0.25 0 1 0.0
O1 O-2 0.47 0.326 0 1 0.0
O5 O-2 0.231 0.25 0.5 1 0.0
O7 O-2 0.208 0.646 0.5 1 0.0
